data_7703646
loop_
_publ_author_name
'Zhao, Sheng-Ze'
'Qin, Chun-Yan'
'Wang, Shi'
'Yamashita, Masahiro'
'Li, Yong-Hua'
'Huang, Wei'

_publ_section_title
;
 Structure-function correlations in mononuclear manganese(iii) spin
 crossover systems with a big conjugated hexadentate Schiff-base ligand.
;
_journal_issue 14
_journal_name_full 'Dalton transactions (Cambridge, England : 2003)'
_journal_page_first 4293
_journal_page_last 4305
_journal_paper_doi 10.1039/c9dt04882k
_journal_volume 49
_journal_year 2020
_chemical_absolute_configuration ad
_chemical_formula_sum 'C30 H32 Cl Mn N4 O6'
_chemical_formula_weight 634.99
_space_group_IT_number 18
_space_group_name_Hall 'P 2 2ab'
_space_group_name_H-M_alt 'P 21 21 2'
_symmetry_cell_setting orthorhombic
_symmetry_space_group_name_H-M 'P 21 21 2'
_atom_sites_solution_hydrogens geom
_atom_sites_solution_primary direct
_atom_sites_solution_secondary difmap
_audit_creation_method SHELXL-97
_audit_update_record
;
2019-12-16 deposited with the CCDC.	2020-03-02 downloaded from the CCDC.
;
_cell_angle_alpha 90.00
_cell_angle_beta 90.00
_cell_angle_gamma 90.00
_cell_formula_units_Z 2
_cell_length_a 7.641(3)
_cell_length_b 12.994(4)
_cell_length_c 14.716(5)
_cell_measurement_reflns_used 9374
_cell_measurement_temperature 273(2)
_cell_measurement_theta_max 28.53
_cell_measurement_theta_min 2.87
_cell_volume 1461.1(9)
_computing_structure_refinement 'SHELXL-97 (Sheldrick, 1997)'
_computing_structure_solution 'SHELXS-97 (Sheldrick, 1990)'
_diffrn_ambient_temperature 273(2)
_diffrn_measured_fraction_theta_full 0.991
_diffrn_measured_fraction_theta_max 0.991
_diffrn_measurement_device_type 'Rigaku Saturn CCD diffractometer'
_diffrn_measurement_method 'omega scan'
_diffrn_radiation_monochromator graphite
_diffrn_radiation_source 'fine-focus sealed tube'
_diffrn_radiation_type MoK\a
_diffrn_radiation_wavelength 0.71075
_diffrn_reflns_av_R_equivalents 0.0388
_diffrn_reflns_av_sigmaI/netI 0.0402
_diffrn_reflns_limit_h_max 9
_diffrn_reflns_limit_h_min -9
_diffrn_reflns_limit_k_max 16
_diffrn_reflns_limit_k_min -16
_diffrn_reflns_limit_l_max 19
_diffrn_reflns_limit_l_min -18
_diffrn_reflns_number 11689
_diffrn_reflns_theta_full 27.48
_diffrn_reflns_theta_max 27.48
_diffrn_reflns_theta_min 4.12
_exptl_absorpt_coefficient_mu 0.594
_exptl_absorpt_correction_T_max 0.9420
_exptl_absorpt_correction_T_min 0.9312
_exptl_absorpt_correction_type multi-scan
_exptl_crystal_colour black
_exptl_crystal_density_diffrn 1.443
_exptl_crystal_density_method 'not measured'
_exptl_crystal_description rod
_exptl_crystal_F_000 660
_exptl_crystal_size_max 0.50
_exptl_crystal_size_mid 0.10
_exptl_crystal_size_min 0.10
_refine_diff_density_max 0.457
_refine_diff_density_min -0.246
_refine_diff_density_rms 0.049
_refine_ls_abs_structure_details 'Flack H D (1983), Acta Cryst. A39, 876-881'
_refine_ls_abs_structure_Flack -0.03(2)
_refine_ls_extinction_method none
_refine_ls_goodness_of_fit_ref 1.053
_refine_ls_hydrogen_treatment constr
_refine_ls_matrix_type full
_refine_ls_number_parameters 191
_refine_ls_number_reflns 3328
_refine_ls_number_restraints 0
_refine_ls_restrained_S_all 1.053
_refine_ls_R_factor_all 0.0513
_refine_ls_R_factor_gt 0.0443
_refine_ls_shift/su_max 0.000
_refine_ls_shift/su_mean 0.000
_refine_ls_structure_factor_coef Fsqd
_refine_ls_weighting_details 'calc w=1/[\s^2^(Fo^2^)+(0.0643P)^2^+0.0964P] where P=(Fo^2^+2Fc^2^)/3'
_refine_ls_weighting_scheme calc
_refine_ls_wR_factor_gt 0.1087
_refine_ls_wR_factor_ref 0.1130
_reflns_number_gt 2931
_reflns_number_total 3352
_reflns_threshold_expression >2sigma(I)
_cod_data_source_file c9dt04882k2.cif
_cod_data_source_block crystalclear_CCDC1
_cod_depositor_comments
;
The following automatic conversions were performed:

data item '_exptl_absorpt_correction_type' value 'Multi scan' was
changed to 'multi-scan' in accordance with the
/home/data/users/saulius/crontab/automatic-downloads/rss-feeds/RSC/lib/dictionaries/cif_core.dic
dictionary named 'cif_core.dic' version 2.4.2 last updated on
2011-04-26.

Automatic conversion script
Id: cif_fix_values 7556 2019-12-06 15:28:31Z antanas 

 Adding full bibliography for 7703640--7703647.cif.
;
_cod_database_code 7703646

loop_
_symmetry_equiv_pos_as_xyz
'x, y, z'
'-x, -y, z'
'x+1/2, -y+1/2, -z'
'-x+1/2, y+1/2, -z'

loop_
_atom_site_label
_atom_site_type_symbol
_atom_site_fract_x
_atom_site_fract_y
_atom_site_fract_z
_atom_site_U_iso_or_equiv
_atom_site_adp_type
_atom_site_occupancy
_atom_site_symmetry_multiplicity
_atom_site_calc_flag
_atom_site_refinement_flags
_atom_site_disorder_assembly
_atom_site_disorder_group
Mn1 Mn 0.5000 1.0000 0.15481(3) 0.03532(15) Uani 1 2 d S . .
Cl1 Cl 0.5000 0.5000 0.13317(8) 0.0679(3) Uani 1 2 d S . .
O1 O 0.6644(2) 0.89225(13) 0.15547(12) 0.0451(4) Uani 1 1 d . . .
C1 C 0.7582(3) 0.9133(2) 0.30951(19) 0.0466(6) Uani 1 1 d . . .
C2 C 0.7282(4) 0.8545(2) 0.2322(2) 0.0470(7) Uani 1 1 d . . .
C3 C 0.7739(5) 0.7476(3) 0.2326(3) 0.0636(8) Uani 1 1 d . . .
H3 H 0.7585 0.7085 0.1803 0.076 Uiso 1 1 calc R . .
C4 C 0.9238(5) 0.7087(4) 0.4698(3) 0.0880(14) Uani 1 1 d . . .
H4 H 0.9541 0.6394 0.4682 0.106 Uiso 1 1 calc R . .
C5 C 0.8218(4) 0.8635(3) 0.3921(2) 0.0570(8) Uani 1 1 d . . .
C6 C 0.8638(4) 0.7580(3) 0.3890(3) 0.0654(9) Uani 1 1 d . . .
C7 C 0.9372(5) 0.7612(4) 0.5481(3) 0.0899(14) Uani 1 1 d . . .
H7 H 0.9766 0.7277 0.6001 0.108 Uiso 1 1 calc R . .
C8 C 0.8337(5) 0.9151(3) 0.4746(2) 0.0721(10) Uani 1 1 d . . .
H8 H 0.8016 0.9841 0.4777 0.087 Uiso 1 1 calc R . .
C9 C 0.8383(6) 0.7034(3) 0.3074(3) 0.0751(11) Uani 1 1 d . . .
H9 H 0.8674 0.6339 0.3056 0.090 Uiso 1 1 calc R . .
C10 C 0.8930(5) 0.8654(4) 0.5528(2) 0.0851(13) Uani 1 1 d . . .
H10 H 0.9028 0.9011 0.6074 0.102 Uiso 1 1 calc R . .
O2 O 0.6480(6) 0.4783(4) 0.1855(3) 0.1613(17) Uani 1 1 d . . .
O3 O 0.4667(7) 0.4170(3) 0.0807(4) 0.196(2) Uani 1 1 d . . .
C11 C 0.7495(4) 1.0242(2) 0.30370(18) 0.0490(7) Uani 1 1 d . . .
H11 H 0.8117 1.0620 0.3465 0.059 Uiso 1 1 calc R . .
N1 N 0.6620(3) 1.07421(18) 0.24365(14) 0.0436(5) Uani 1 1 d . . .
C12 C 0.5247(5) 1.05594(19) -0.03594(16) 0.0522(7) Uani 1 1 d . . .
H12 H 0.5913 1.0724 -0.0902 0.063 Uiso 1 1 calc R . .
H12A H 0.4204 1.0985 -0.0350 0.063 Uiso 1 1 calc R . .
N2 N 0.6314(3) 1.07530(17) 0.04602(14) 0.0454(5) Uani 1 1 d . . .
H2 H 0.7349 1.0420 0.0379 0.055 Uiso 1 1 calc R . .
C13 C 0.7013(5) 1.1854(2) 0.2309(2) 0.0532(8) Uani 1 1 d . . .
H13 H 0.7775 1.2088 0.2793 0.064 Uiso 1 1 calc R . .
H13A H 0.5934 1.2246 0.2340 0.064 Uiso 1 1 calc R . .
C14 C 0.6729(5) 1.1855(2) 0.0583(2) 0.0568(8) Uani 1 1 d . . .
H14 H 0.5648 1.2237 0.0658 0.068 Uiso 1 1 calc R . .
H14A H 0.7307 1.2109 0.0041 0.068 Uiso 1 1 calc R . .
C15 C 0.7893(5) 1.2043(3) 0.1396(2) 0.0617(8) Uani 1 1 d . . .
H15 H 0.8300 1.2750 0.1377 0.074 Uiso 1 1 calc R . .
H15A H 0.8911 1.1601 0.1349 0.074 Uiso 1 1 calc R . .

loop_
_atom_site_aniso_label
_atom_site_aniso_U_11
_atom_site_aniso_U_22
_atom_site_aniso_U_33
_atom_site_aniso_U_23
_atom_site_aniso_U_13
_atom_site_aniso_U_12
Mn1 0.0398(3) 0.0346(2) 0.0316(2) 0.000 0.000 -0.0009(3)
Cl1 0.0587(6) 0.0453(5) 0.0998(8) 0.000 0.000 -0.0074(6)
O1 0.0497(10) 0.0462(10) 0.0395(8) 0.0064(8) 0.0036(9) 0.0076(8)
C1 0.0348(12) 0.0603(17) 0.0448(14) 0.0139(13) 0.0001(11) -0.0016(13)
C2 0.0367(13) 0.0555(17) 0.0488(15) 0.0123(13) 0.0085(12) 0.0078(13)
C3 0.066(2) 0.0536(18) 0.071(2) 0.0112(15) 0.0104(16) 0.0160(17)
C4 0.057(2) 0.121(3) 0.086(3) 0.054(3) 0.002(2) 0.021(2)
C5 0.0364(13) 0.084(2) 0.0507(16) 0.0243(16) -0.0009(12) -0.0060(15)
C6 0.0412(15) 0.082(2) 0.073(2) 0.0393(18) 0.0041(15) 0.0078(17)
C7 0.0564(19) 0.137(4) 0.076(3) 0.051(3) -0.0062(18) 0.005(2)
C8 0.0548(18) 0.103(3) 0.0582(19) 0.0215(19) -0.0140(16) -0.016(2)
C9 0.074(2) 0.069(2) 0.082(2) 0.027(2) 0.016(2) 0.0302(19)
C10 0.063(2) 0.139(4) 0.0533(19) 0.031(2) -0.0088(17) -0.015(3)
O2 0.116(3) 0.209(5) 0.159(3) 0.001(4) -0.049(3) 0.032(3)
O3 0.182(4) 0.116(3) 0.291(6) -0.100(4) -0.078(5) 0.026(4)
C11 0.0427(14) 0.069(2) 0.0351(12) 0.0055(12) -0.0013(10) -0.0103(13)
N1 0.0464(12) 0.0473(12) 0.0372(11) 0.0006(9) 0.0006(10) -0.0062(11)
C12 0.068(2) 0.0563(15) 0.0321(11) 0.0070(9) 0.0009(14) -0.0001(15)
N2 0.0540(13) 0.0409(11) 0.0414(11) 0.0026(9) -0.0003(10) -0.0010(10)
C13 0.063(2) 0.0503(17) 0.0461(15) -0.0002(13) -0.0070(14) -0.0095(15)
C14 0.076(2) 0.0462(16) 0.0485(15) 0.0060(12) 0.0037(16) -0.0087(15)
C15 0.069(2) 0.0545(18) 0.0621(19) 0.0052(14) 0.0009(16) -0.0236(16)

loop_
_atom_type_symbol
_atom_type_description
_atom_type_scat_dispersion_real
_atom_type_scat_dispersion_imag
_atom_type_scat_source
C C 0.0033 0.0016 'International Tables Vol C Tables 4.2.6.8 and 6.1.1.4'
N N 0.0061 0.0033 'International Tables Vol C Tables 4.2.6.8 and 6.1.1.4'
O O 0.0106 0.0060 'International Tables Vol C Tables 4.2.6.8 and 6.1.1.4'
Cl Cl 0.1484 0.1585 'International Tables Vol C Tables 4.2.6.8 and 6.1.1.4'
Mn Mn 0.3368 0.7283 'International Tables Vol C Tables 4.2.6.8 and 6.1.1.4'
H H 0.0000 0.0000 'International Tables Vol C Tables 4.2.6.8 and 6.1.1.4'
Fe Fe 0.3463 0.8444 'International Tables Vol C Tables 4.2.6.8 and 6.1.1.4'

loop_
_geom_angle_atom_site_label_1
_geom_angle_atom_site_label_2
_geom_angle_atom_site_label_3
_geom_angle
_geom_angle_site_symmetry_1
_geom_angle_site_symmetry_3
_geom_angle_publ_flag
O1 Mn1 O1 179.41(11) . 2_675 ?
O1 Mn1 N1 86.75(9) . . ?
O1 Mn1 N1 92.87(9) 2_675 . ?
O1 Mn1 N1 92.87(9) . 2_675 ?
O1 Mn1 N1 86.75(9) 2_675 2_675 ?
N1 Mn1 N1 100.41(12) . 2_675 ?
O1 Mn1 N2 88.66(9) . 2_675 ?
O1 Mn1 N2 91.79(9) 2_675 2_675 ?
N1 Mn1 N2 169.92(9) . 2_675 ?
N1 Mn1 N2 88.77(9) 2_675 2_675 ?
O1 Mn1 N2 91.79(9) . . ?
O1 Mn1 N2 88.66(9) 2_675 . ?
N1 Mn1 N2 88.77(9) . . ?
N1 Mn1 N2 169.92(9) 2_675 . ?
N2 Mn1 N2 82.40(13) 2_675 . ?
O3 Cl1 O3 110.2(5) . 2_665 ?
O3 Cl1 O2 107.9(3) . . ?
O3 Cl1 O2 108.9(3) 2_665 . ?
O3 Cl1 O2 108.9(3) . 2_665 ?
O3 Cl1 O2 107.9(3) 2_665 2_665 ?
O2 Cl1 O2 113.1(4) . 2_665 ?
C2 O1 Mn1 121.73(17) . . ?
C2 C1 C11 119.5(2) . . ?
C2 C1 C5 119.6(3) . . ?
C11 C1 C5 120.4(3) . . ?
O1 C2 C1 123.8(3) . . ?
O1 C2 C3 116.9(3) . . ?
C1 C2 C3 119.3(3) . . ?
C9 C3 C2 120.7(4) . . ?
C9 C3 H3 119.6 . . ?
C2 C3 H3 119.6 . . ?
C7 C4 C6 120.8(4) . . ?
C7 C4 H4 119.6 . . ?
C6 C4 H4 119.6 . . ?
C8 C5 C6 118.9(3) . . ?
C8 C5 C1 122.3(3) . . ?
C6 C5 C1 118.7(3) . . ?
C5 C6 C9 119.1(3) . . ?
C5 C6 C4 118.9(4) . . ?
C9 C6 C4 121.9(4) . . ?
C4 C7 C10 121.1(4) . . ?
C4 C7 H7 119.5 . . ?
C10 C7 H7 119.5 . . ?
C5 C8 C10 121.2(4) . . ?
C5 C8 H8 119.4 . . ?
C10 C8 H8 119.4 . . ?
C3 C9 C6 122.5(3) . . ?
C3 C9 H9 118.8 . . ?
C6 C9 H9 118.8 . . ?
C7 C10 C8 119.1(4) . . ?
C7 C10 H10 120.5 . . ?
C8 C10 H10 120.5 . . ?
N1 C11 C1 124.7(3) . . ?
N1 C11 H11 117.6 . . ?
C1 C11 H11 117.6 . . ?
C11 N1 C13 118.3(2) . . ?
C11 N1 Mn1 121.1(2) . . ?
C13 N1 Mn1 119.98(18) . . ?
N2 C12 C12 107.7(2) . 2_675 ?
N2 C12 H12 110.2 . . ?
C12 C12 H12 110.2 2_675 . ?
N2 C12 H12A 110.2 . . ?
C12 C12 H12A 110.2 2_675 . ?
H12 C12 H12A 108.5 . . ?
C12 N2 C14 112.5(2) . . ?
C12 N2 Mn1 106.02(17) . . ?
C14 N2 Mn1 117.07(18) . . ?
C12 N2 H2 106.9 . . ?
C14 N2 H2 106.9 . . ?
Mn1 N2 H2 106.9 . . ?
N1 C13 C15 111.0(3) . . ?
N1 C13 H13 109.4 . . ?
C15 C13 H13 109.4 . . ?
N1 C13 H13A 109.4 . . ?
C15 C13 H13A 109.4 . . ?
H13 C13 H13A 108.0 . . ?
N2 C14 C15 112.4(3) . . ?
N2 C14 H14 109.1 . . ?
C15 C14 H14 109.1 . . ?
N2 C14 H14A 109.1 . . ?
C15 C14 H14A 109.1 . . ?
H14 C14 H14A 107.9 . . ?
C14 C15 C13 114.4(3) . . ?
C14 C15 H15 108.7 . . ?
C13 C15 H15 108.7 . . ?
C14 C15 H15A 108.7 . . ?
C13 C15 H15A 108.7 . . ?
H15 C15 H15A 107.6 . . ?

loop_
_geom_bond_atom_site_label_1
_geom_bond_atom_site_label_2
_geom_bond_distance
_geom_bond_site_symmetry_2
_geom_bond_publ_flag
Mn1 O1 1.8809(18) . ?
Mn1 O1 1.8809(18) 2_675 ?
Mn1 N1 2.043(2) . ?
Mn1 N1 2.043(2) 2_675 ?
Mn1 N2 2.128(2) 2_675 ?
Mn1 N2 2.128(2) . ?
Cl1 O3 1.351(4) . ?
Cl1 O3 1.351(4) 2_665 ?
Cl1 O2 1.397(4) . ?
Cl1 O2 1.397(4) 2_665 ?
O1 C2 1.324(3) . ?
C1 C2 1.389(4) . ?
C1 C11 1.445(5) . ?
C1 C5 1.461(4) . ?
C2 C3 1.433(4) . ?
C3 C9 1.336(5) . ?
C3 H3 0.9300 . ?
C4 C7 1.344(6) . ?
C4 C6 1.426(5) . ?
C4 H4 0.9300 . ?
C5 C8 1.389(5) . ?
C5 C6 1.408(5) . ?
C6 C9 1.408(6) . ?
C7 C10 1.397(6) . ?
C7 H7 0.9300 . ?
C8 C10 1.396(5) . ?
C8 H8 0.9300 . ?
C9 H9 0.9300 . ?
C10 H10 0.9300 . ?
C11 N1 1.284(4) . ?
C11 H11 0.9300 . ?
N1 C13 1.487(4) . ?
C12 N2 1.477(4) . ?
C12 C12 1.502(5) 2_675 ?
C12 H12 0.9700 . ?
C12 H12A 0.9700 . ?
N2 C14 1.477(4) . ?
N2 H2 0.9100 . ?
C13 C15 1.522(4) . ?
C13 H13 0.9700 . ?
C13 H13A 0.9700 . ?
C14 C15 1.511(5) . ?
C14 H14 0.9700 . ?
C14 H14A 0.9700 . ?
C15 H15 0.9700 . ?
C15 H15A 0.9700 . ?

loop_
_geom_torsion_atom_site_label_1
_geom_torsion_atom_site_label_2
_geom_torsion_atom_site_label_3
_geom_torsion_atom_site_label_4
_geom_torsion
_geom_torsion_site_symmetry_1
_geom_torsion_site_symmetry_2
_geom_torsion_site_symmetry_3
_geom_torsion_site_symmetry_4
_geom_torsion_publ_flag
O1 Mn1 O1 C2 -1.8(2) 2_675 . . . ?
N1 Mn1 O1 C2 48.4(2) . . . . ?
N1 Mn1 O1 C2 -51.9(2) 2_675 . . . ?
N2 Mn1 O1 C2 -140.6(2) 2_675 . . . ?
N2 Mn1 O1 C2 137.0(2) . . . . ?
Mn1 O1 C2 C1 -33.9(4) . . . . ?
Mn1 O1 C2 C3 148.5(2) . . . . ?
C11 C1 C2 O1 -11.2(4) . . . . ?
C5 C1 C2 O1 177.3(2) . . . . ?
C11 C1 C2 C3 166.4(3) . . . . ?
C5 C1 C2 C3 -5.1(4) . . . . ?
O1 C2 C3 C9 -179.7(3) . . . . ?
C1 C2 C3 C9 2.6(5) . . . . ?
C2 C1 C5 C8 -171.8(3) . . . . ?
C11 C1 C5 C8 16.8(4) . . . . ?
C2 C1 C5 C6 4.8(4) . . . . ?
C11 C1 C5 C6 -166.6(3) . . . . ?
C8 C5 C6 C9 174.8(3) . . . . ?
C1 C5 C6 C9 -1.9(4) . . . . ?
C8 C5 C6 C4 -2.5(5) . . . . ?
C1 C5 C6 C4 -179.2(3) . . . . ?
C7 C4 C6 C5 1.3(5) . . . . ?
C7 C4 C6 C9 -176.0(4) . . . . ?
C6 C4 C7 C10 -0.1(6) . . . . ?
C6 C5 C8 C10 2.6(5) . . . . ?
C1 C5 C8 C10 179.2(3) . . . . ?
C2 C3 C9 C6 0.4(6) . . . . ?
C5 C6 C9 C3 -0.7(5) . . . . ?
C4 C6 C9 C3 176.6(4) . . . . ?
C4 C7 C10 C8 0.1(6) . . . . ?
C5 C8 C10 C7 -1.4(5) . . . . ?
C2 C1 C11 N1 24.5(4) . . . . ?
C5 C1 C11 N1 -164.1(3) . . . . ?
C1 C11 N1 C13 -164.3(3) . . . . ?
C1 C11 N1 Mn1 6.6(4) . . . . ?
O1 Mn1 N1 C11 -35.2(2) . . . . ?
O1 Mn1 N1 C11 144.3(2) 2_675 . . . ?
N1 Mn1 N1 C11 57.10(19) 2_675 . . . ?
N2 Mn1 N1 C11 -98.3(5) 2_675 . . . ?
N2 Mn1 N1 C11 -127.1(2) . . . . ?
O1 Mn1 N1 C13 135.5(2) . . . . ?
O1 Mn1 N1 C13 -44.9(2) 2_675 . . . ?
N1 Mn1 N1 C13 -132.1(2) 2_675 . . . ?
N2 Mn1 N1 C13 72.5(6) 2_675 . . . ?
N2 Mn1 N1 C13 43.7(2) . . . . ?
C12 C12 N2 C14 -174.2(3) 2_675 . . . ?
C12 C12 N2 Mn1 -45.0(3) 2_675 . . . ?
O1 Mn1 N2 C12 104.29(17) . . . . ?
O1 Mn1 N2 C12 -76.10(17) 2_675 . . . ?
N1 Mn1 N2 C12 -169.00(18) . . . . ?
N1 Mn1 N2 C12 -13.2(6) 2_675 . . . ?
N2 Mn1 N2 C12 15.89(13) 2_675 . . . ?
O1 Mn1 N2 C14 -129.3(2) . . . . ?
O1 Mn1 N2 C14 50.4(2) 2_675 . . . ?
N1 Mn1 N2 C14 -42.5(2) . . . . ?
N1 Mn1 N2 C14 113.2(5) 2_675 . . . ?
N2 Mn1 N2 C14 142.3(3) 2_675 . . . ?
C11 N1 C13 C15 110.6(3) . . . . ?
Mn1 N1 C13 C15 -60.4(3) . . . . ?
C12 N2 C14 C15 -177.2(3) . . . . ?
Mn1 N2 C14 C15 59.6(3) . . . . ?
N2 C14 C15 C13 -69.1(4) . . . . ?
N1 C13 C15 C14 67.6(4) . . . . ?
